data_4132998
loop_
_publ_author_name
'Liu, Siyuan'
'L\'egar\'e, Marc-Andr\'e'
'Hofmann, Alexander'
'Braunschweig, Holger'

_publ_section_title
;
 A Boradiselenirane and a Boraditellurirane: Isolable Heavy Analogs of
 Dioxiranes and Dithiiranes.
;
_journal_issue 36
_journal_name_full 'Journal of the American Chemical Society'
_journal_page_first 11223
_journal_page_last 11226
_journal_paper_doi 10.1021/jacs.8b07829
_journal_volume 140
_journal_year 2018
_chemical_formula_moiety 'C9 H17 B N2 Se2'
_chemical_formula_sum 'C9 H17 B N2 Se2'
_chemical_formula_weight 321.97
_space_group_crystal_system triclinic
_space_group_IT_number 2
_space_group_name_Hall '-P 1'
_space_group_name_H-M_alt 'P -1'
_atom_sites_solution_hydrogens geom
_atom_sites_solution_primary iterative
_atom_sites_solution_secondary difmap
_audit_creation_method SHELXL-2016/6
_cell_angle_alpha 76.48(3)
_cell_angle_beta 77.86(3)
_cell_angle_gamma 74.261(19)
_cell_formula_units_Z 2
_cell_length_a 6.587(2)
_cell_length_b 9.123(3)
_cell_length_c 11.052(4)
_cell_measurement_reflns_used 9947
_cell_measurement_temperature 100(2)
_cell_measurement_theta_max 27.49
_cell_measurement_theta_min 2.36
_cell_volume 613.8(4)
_computing_cell_refinement 'Saint+ ver. V8.38A (Bruker AXS)'
_computing_data_collection 'APEX2 ver. 2014.9 (Bruker AXS)'
_computing_data_reduction 'Saint+ ver. V8.38A (Bruker AXS)'
_computing_molecular_graphics 'ShelXLe (Huebschle et all, 2011)'
_computing_publication_material 'SHELXL-2016/6 (Sheldrick, 2016)'
_computing_structure_refinement 'SHELXL-2016/6 (Sheldrick, 2016)'
_computing_structure_solution 'SHELXT (Sheldrick, 2014)'
_diffrn_ambient_temperature 100(2)
_diffrn_detector 'CCD area detector (Apex2)'
_diffrn_detector_area_resol_mean 8.333
_diffrn_measured_fraction_theta_full 1.000
_diffrn_measured_fraction_theta_max 0.999
_diffrn_measurement_device_type 'Bruker X8-APEX II'
_diffrn_measurement_method '\f and \w scans'
_diffrn_radiation_monochromator 'multi-layer mirror'
_diffrn_radiation_type MoK\a
_diffrn_radiation_wavelength 0.71073
_diffrn_reflns_av_R_equivalents 0.0470
_diffrn_reflns_av_unetI/netI 0.0267
_diffrn_reflns_Laue_measured_fraction_full 1.000
_diffrn_reflns_Laue_measured_fraction_max 0.999
_diffrn_reflns_limit_h_max 7
_diffrn_reflns_limit_h_min -8
_diffrn_reflns_limit_k_max 11
_diffrn_reflns_limit_k_min -11
_diffrn_reflns_limit_l_max 12
_diffrn_reflns_limit_l_min -13
_diffrn_reflns_number 14936
_diffrn_reflns_point_group_measured_fraction_full 1.000
_diffrn_reflns_point_group_measured_fraction_max 0.999
_diffrn_reflns_theta_full 26.000
_diffrn_reflns_theta_max 26.022
_diffrn_reflns_theta_min 1.919
_diffrn_source 'rotating-anode (Nonius FR-591)'
_exptl_absorpt_coefficient_mu 5.989
_exptl_absorpt_correction_T_max 0.1035
_exptl_absorpt_correction_T_min 0.0503
_exptl_absorpt_correction_type multi-scan
_exptl_absorpt_process_details 'SadAbs 2016/2 (Bruker AXS)'
_exptl_crystal_colour purple
_exptl_crystal_density_diffrn 1.742
_exptl_crystal_description block
_exptl_crystal_F_000 316
_exptl_crystal_size_max 0.758
_exptl_crystal_size_mid 0.653
_exptl_crystal_size_min 0.414
_refine_diff_density_max 0.513
_refine_diff_density_min -0.482
_refine_diff_density_rms 0.086
_refine_ls_extinction_method none
_refine_ls_goodness_of_fit_ref 1.057
_refine_ls_hydrogen_treatment constr
_refine_ls_matrix_type full
_refine_ls_number_parameters 132
_refine_ls_number_reflns 2422
_refine_ls_number_restraints 0
_refine_ls_restrained_S_all 1.057
_refine_ls_R_factor_all 0.0241
_refine_ls_R_factor_gt 0.0217
_refine_ls_shift/su_max 0.001
_refine_ls_shift/su_mean 0.000
_refine_ls_structure_factor_coef Fsqd
_refine_ls_weighting_details 'w=1/[\s^2^(Fo^2^)+(0.0266P)^2^+0.4822P] where P=(Fo^2^+2Fc^2^)/3'
_refine_ls_weighting_scheme calc
_refine_ls_wR_factor_gt 0.0551
_refine_ls_wR_factor_ref 0.0563
_reflns_Friedel_coverage 0.000
_reflns_number_gt 2246
_reflns_number_total 2422
_reflns_threshold_expression 'I > 2\s(I)'
_cod_data_source_file ja8b07829_si_004.cif
_cod_data_source_block AlHo034_a
_cod_database_code 4132998
_shelx_shelxl_version_number 2016/6
_shelx_space_group_comment
;
The symmetry employed for this shelxl refinement is uniquely defined
by the following loop, which should always be used as a source of
symmetry information in preference to the above space-group names.
They are only intended as comments.
;
_shelx_estimated_absorpt_t_min 0.093
_shelx_estimated_absorpt_t_max 0.191

loop_
_space_group_symop_operation_xyz
'x, y, z'
'-x, -y, -z'

loop_
_atom_site_label
_atom_site_type_symbol
_atom_site_fract_x
_atom_site_fract_y
_atom_site_fract_z
_atom_site_U_iso_or_equiv
_atom_site_adp_type
_atom_site_occupancy
_atom_site_site_symmetry_order
_atom_site_calc_flag
_atom_site_refinement_flags_posn
_atom_site_refinement_flags_adp
Se1 Se 0.27629(3) 0.41419(2) 0.20206(2) 0.01593(8) Uani 1 1 d . .
N1 N 0.7113(3) 0.3363(2) 0.44461(17) 0.0132(4) Uani 1 1 d . .
C1 C 0.7108(4) 0.1528(2) 0.1781(2) 0.0154(4) Uani 1 1 d . .
B1 B 0.5558(4) 0.2746(3) 0.2626(2) 0.0135(5) Uani 1 1 d . .
C3 C 0.8624(4) 0.0282(3) 0.2598(2) 0.0223(5) Uani 1 1 d . .
H3A H 0.950787 -0.048780 0.209914 0.033 Uiso 1 1 calc R U
H3AB H 0.778099 -0.023002 0.333290 0.033 Uiso 1 1 calc R U
H3AC H 0.954627 0.077438 0.288006 0.033 Uiso 1 1 calc R U
Se2 Se 0.29040(3) 0.21122(2) 0.37892(2) 0.01552(8) Uani 1 1 d . .
N2 N 0.6983(3) 0.5142(2) 0.27852(17) 0.0142(4) Uani 1 1 d . .
C2 C 0.8495(4) 0.2361(3) 0.0683(2) 0.0224(5) Uani 1 1 d . .
H2A H 0.943949 0.160753 0.018741 0.034 Uiso 1 1 calc R U
H2AB H 0.935696 0.284988 0.101755 0.034 Uiso 1 1 calc R U
H2AC H 0.757290 0.315628 0.014506 0.034 Uiso 1 1 calc R U
C4 C 0.5876(4) 0.0697(3) 0.1234(2) 0.0223(5) Uani 1 1 d . .
H4A H 0.688145 0.002583 0.068940 0.033 Uiso 1 1 calc R U
H4AB H 0.485689 0.146638 0.074115 0.033 Uiso 1 1 calc R U
H4AC H 0.510353 0.006649 0.192328 0.033 Uiso 1 1 calc R U
C5 C 0.6605(3) 0.3714(2) 0.3270(2) 0.0126(4) Uani 1 1 d . .
C6 C 0.7118(4) 0.1906(3) 0.5339(2) 0.0183(5) Uani 1 1 d . .
H6A H 0.695617 0.208793 0.619759 0.027 Uiso 1 1 calc R U
H6AB H 0.846990 0.115820 0.515313 0.027 Uiso 1 1 calc R U
H6AC H 0.592950 0.149412 0.526670 0.027 Uiso 1 1 calc R U
C8 C 0.7664(3) 0.5678(3) 0.3660(2) 0.0170(5) Uani 1 1 d . .
H8 H 0.801599 0.664939 0.354710 0.020 Uiso 1 1 calc R U
C9 C 0.7736(3) 0.4573(3) 0.4700(2) 0.0168(5) Uani 1 1 d . .
H9 H 0.813944 0.461446 0.546604 0.020 Uiso 1 1 calc R U
C7 C 0.6756(4) 0.6042(3) 0.1522(2) 0.0216(5) Uani 1 1 d . .
H7A H 0.801965 0.646378 0.116654 0.032 Uiso 1 1 calc R U
H7AB H 0.548061 0.689557 0.156747 0.032 Uiso 1 1 calc R U
H7AC H 0.661603 0.537131 0.098405 0.032 Uiso 1 1 calc R U

loop_
_atom_site_aniso_label
_atom_site_aniso_U_11
_atom_site_aniso_U_22
_atom_site_aniso_U_33
_atom_site_aniso_U_23
_atom_site_aniso_U_13
_atom_site_aniso_U_12
Se1 0.01453(13) 0.01753(13) 0.01618(13) -0.00351(9) -0.00367(9) -0.00320(9)
N1 0.0116(9) 0.0150(9) 0.0137(9) -0.0043(7) -0.0015(7) -0.0030(7)
C1 0.0171(11) 0.0163(11) 0.0154(10) -0.0077(9) -0.0014(8) -0.0047(9)
B1 0.0151(12) 0.0120(11) 0.0141(11) -0.0018(9) -0.0017(9) -0.0054(9)
C3 0.0232(13) 0.0186(12) 0.0248(13) -0.0090(10) -0.0046(10) 0.0005(10)
Se2 0.01562(13) 0.01627(13) 0.01627(13) -0.00418(9) 0.00068(9) -0.00783(9)
N2 0.0144(9) 0.0128(9) 0.0157(9) -0.0040(7) 0.0002(7) -0.0047(7)
C2 0.0250(13) 0.0234(12) 0.0205(12) -0.0110(10) 0.0038(10) -0.0083(10)
C4 0.0243(12) 0.0219(12) 0.0251(12) -0.0128(10) -0.0031(10) -0.0064(10)
C5 0.0097(10) 0.0128(10) 0.0135(10) -0.0035(8) 0.0015(8) -0.0016(8)
C6 0.0210(12) 0.0170(11) 0.0152(11) 0.0009(9) -0.0035(9) -0.0044(9)
C8 0.0146(11) 0.0172(11) 0.0223(12) -0.0097(9) -0.0004(9) -0.0057(9)
C9 0.0136(11) 0.0201(11) 0.0197(11) -0.0103(9) -0.0015(9) -0.0043(9)
C7 0.0283(13) 0.0195(12) 0.0178(11) 0.0014(9) -0.0040(10) -0.0110(10)

loop_
_atom_type_symbol
_atom_type_description
_atom_type_scat_dispersion_real
_atom_type_scat_dispersion_imag
_atom_type_scat_source
C C 0.0033 0.0016 'International Tables Vol C Tables 4.2.6.8 and 6.1.1.4'
H H 0.0000 0.0000 'International Tables Vol C Tables 4.2.6.8 and 6.1.1.4'
B B 0.0013 0.0007 'International Tables Vol C Tables 4.2.6.8 and 6.1.1.4'
N N 0.0061 0.0033 'International Tables Vol C Tables 4.2.6.8 and 6.1.1.4'
Se Se -0.0929 2.2259 'International Tables Vol C Tables 4.2.6.8 and 6.1.1.4'

loop_
_exptl_crystal_face_index_h
_exptl_crystal_face_index_k
_exptl_crystal_face_index_l
_exptl_crystal_face_perp_dist
1.00 -1.00 2.00 0.2460
-1.00 1.00 -2.00 0.3150
-1.00 2.00 -2.00 0.3200
1.00 -2.00 2.00 0.2490
1.00 0.00 2.00 0.2430
-1.00 0.00 -2.00 0.3100
0.00 2.00 1.00 0.1740
0.00 -2.00 -1.00 0.2070
-1.00 2.00 -1.00 0.3070
0.00 -1.00 -1.00 0.2320
0.00 1.00 1.00 0.1120
0.00 1.00 2.00 0.1600
0.00 -1.00 -2.00 0.2790
1.00 -2.00 -2.00 0.1920
1.00 -1.00 -2.00 0.2070
-2.00 1.00 2.00 0.1490
2.00 -1.00 -2.00 0.2030
2.00 -1.00 -1.00 0.2070
-1.00 0.00 2.00 0.1820
-1.00 0.00 0.00 0.2030
-2.00 -1.00 2.00 0.1670
-2.00 -1.00 1.00 0.1500
-1.00 -1.00 0.00 0.1530

loop_
_geom_angle_atom_site_label_1
_geom_angle_atom_site_label_2
_geom_angle_atom_site_label_3
_geom_angle
B1 Se1 Se2 55.37(7)
C5 N1 C9 110.71(18)
C5 N1 C6 126.70(18)
C9 N1 C6 122.55(19)
C4 C1 C2 108.31(19)
C4 C1 C3 107.95(19)
C2 C1 C3 107.7(2)
C4 C1 B1 112.90(18)
C2 C1 B1 110.34(18)
C3 C1 B1 109.50(18)
C5 B1 C1 119.08(18)
C5 B1 Se2 111.71(15)
C1 B1 Se2 117.76(15)
C5 B1 Se1 109.66(15)
C1 B1 Se1 119.38(16)
Se2 B1 Se1 69.19(8)
C1 C3 H3A 109.5
C1 C3 H3AB 109.5
H3A C3 H3AB 109.5
C1 C3 H3AC 109.5
H3A C3 H3AC 109.5
H3AB C3 H3AC 109.5
B1 Se2 Se1 55.44(7)
C5 N2 C8 110.53(18)
C5 N2 C7 127.28(19)
C8 N2 C7 122.19(19)
C1 C2 H2A 109.5
C1 C2 H2AB 109.5
H2A C2 H2AB 109.5
C1 C2 H2AC 109.5
H2A C2 H2AC 109.5
H2AB C2 H2AC 109.5
C1 C4 H4A 109.5
C1 C4 H4AB 109.5
H4A C4 H4AB 109.5
C1 C4 H4AC 109.5
H4A C4 H4AC 109.5
H4AB C4 H4AC 109.5
N1 C5 N2 104.72(18)
N1 C5 B1 128.18(19)
N2 C5 B1 126.84(19)
N1 C6 H6A 109.5
N1 C6 H6AB 109.5
H6A C6 H6AB 109.5
N1 C6 H6AC 109.5
H6A C6 H6AC 109.5
H6AB C6 H6AC 109.5
C9 C8 N2 107.20(19)
C9 C8 H8 126.4
N2 C8 H8 126.4
C8 C9 N1 106.81(19)
C8 C9 H9 126.6
N1 C9 H9 126.6
N2 C7 H7A 109.5
N2 C7 H7AB 109.5
H7A C7 H7AB 109.5
N2 C7 H7AC 109.5
H7A C7 H7AC 109.5
H7AB C7 H7AC 109.5

loop_
_geom_bond_atom_site_label_1
_geom_bond_atom_site_label_2
_geom_bond_distance
Se1 B1 2.075(3)
Se1 Se2 2.3557(10)
N1 C5 1.354(3)
N1 C9 1.380(3)
N1 C6 1.458(3)
C1 C4 1.534(3)
C1 C2 1.538(3)
C1 C3 1.545(3)
C1 B1 1.619(3)
B1 C5 1.610(3)
B1 Se2 2.074(3)
C3 H3A 0.9800
C3 H3AB 0.9800
C3 H3AC 0.9800
N2 C5 1.357(3)
N2 C8 1.377(3)
N2 C7 1.460(3)
C2 H2A 0.9800
C2 H2AB 0.9800
C2 H2AC 0.9800
C4 H4A 0.9800
C4 H4AB 0.9800
C4 H4AC 0.9800
C6 H6A 0.9800
C6 H6AB 0.9800
C6 H6AC 0.9800
C8 C9 1.340(3)
C8 H8 0.9500
C9 H9 0.9500
C7 H7A 0.9800
C7 H7AB 0.9800
C7 H7AC 0.9800

loop_
_geom_torsion_atom_site_label_1
_geom_torsion_atom_site_label_2
_geom_torsion_atom_site_label_3
_geom_torsion_atom_site_label_4
_geom_torsion
C4 C1 B1 C5 179.92(19)
C2 C1 B1 C5 -58.7(3)
C3 C1 B1 C5 59.6(3)
C4 C1 B1 Se2 39.5(2)
C2 C1 B1 Se2 160.84(16)
C3 C1 B1 Se2 -80.8(2)
C4 C1 B1 Se1 -41.1(2)
C2 C1 B1 Se1 80.3(2)
C3 C1 B1 Se1 -161.35(16)
C9 N1 C5 N2 1.8(2)
C6 N1 C5 N2 -175.81(18)
C9 N1 C5 B1 -172.6(2)
C6 N1 C5 B1 9.8(3)
C8 N2 C5 N1 -1.5(2)
C7 N2 C5 N1 177.97(18)
C8 N2 C5 B1 173.04(19)
C7 N2 C5 B1 -7.5(3)
C1 B1 C5 N1 -93.9(3)
Se2 B1 C5 N1 48.8(3)
Se1 B1 C5 N1 123.5(2)
C1 B1 C5 N2 92.9(3)
Se2 B1 C5 N2 -124.47(19)
Se1 B1 C5 N2 -49.8(3)
C5 N2 C8 C9 0.6(2)
C7 N2 C8 C9 -178.83(19)
N2 C8 C9 N1 0.5(2)
C5 N1 C9 C8 -1.4(2)
C6 N1 C9 C8 176.26(19)
